data_7229698
loop_
_publ_author_name
'Mohanraj, J.'
'Capria, E.'
'Benevoli, L.'
'Perucchi, A.'
'Demitri, N.'
'Fraleoni-Morgera, A'

_publ_section_title
;
 XRD- and infrared-probed anisotropic thermal expansion properties of an
 organic semiconducting single crystal.
;
_journal_issue 3
_journal_name_full 'Physical chemistry chemical physics : PCCP'
_journal_page_first 1984
_journal_page_last 1992
_journal_paper_doi 10.1039/c7cp05209j
_journal_volume 20
_journal_year 2018
_chemical_formula_moiety 'C7 H5 N O'
_chemical_formula_sum 'C7 H5 N O'
_chemical_formula_weight 119.12
_chemical_name_common 4-hydroxycyanobenzene
_space_group_crystal_system orthorhombic
_space_group_IT_number 60
_space_group_name_Hall '-P 2n 2ab'
_space_group_name_H-M_alt 'P b c n'
_symmetry_space_group_name_Hall '-P 2n 2ab'
_symmetry_space_group_name_H-M 'P b c n'
_atom_sites_solution_hydrogens mixed
_atom_sites_solution_primary direct
_atom_sites_solution_secondary difmap
_audit_creation_method SHELXL-2013
_audit_update_record
;
2017-06-30 deposited with the CCDC.
2017-12-11 downloaded from the CCDC.
;
_cell_angle_alpha 90
_cell_angle_beta 90
_cell_angle_gamma 90
_cell_formula_units_Z 16
_cell_length_a 9.203(2)
_cell_length_b 10.737(1)
_cell_length_c 25.458(2)
_cell_measurement_reflns_used 8379
_cell_measurement_temperature 300(2)
_cell_measurement_theta_max 33.02
_cell_measurement_theta_min 3.18
_cell_volume 2515.6(6)
_computing_cell_refinement 'XDS (Kabsch, 2010)'
_computing_data_collection 'Elettra XRD1 Data Collection SW'
_computing_data_reduction 'XDS - SCALA (Winn, 2011)'
_computing_molecular_graphics 'Coot (Emsley, 2004)'
_computing_publication_material enCIFer/publCIF
_computing_structure_refinement 'SHELXL-2012 (Sheldrick, 2015)'
_computing_structure_solution 'Sir2011 (Burla, 2015)'
_diffrn_ambient_temperature 300(2)
_diffrn_measured_fraction_theta_full 0.975
_diffrn_measured_fraction_theta_max 0.964
_diffrn_measurement_device_type
;
'Huber 4-circles Kappa Goniometer, Pilatus 2M detector'
;
_diffrn_measurement_method 'Rotating crystal'
_diffrn_radiation_type Synchrotron
_diffrn_radiation_wavelength 0.8266
_diffrn_reflns_av_R_equivalents 0.045
_diffrn_reflns_av_unetI/netI 0.0238
_diffrn_reflns_Laue_measured_fraction_full 0.975
_diffrn_reflns_Laue_measured_fraction_max 0.964
_diffrn_reflns_limit_h_max 11
_diffrn_reflns_limit_h_min 0
_diffrn_reflns_limit_k_max 13
_diffrn_reflns_limit_k_min 0
_diffrn_reflns_limit_l_max 33
_diffrn_reflns_limit_l_min 0
_diffrn_reflns_number 13515
_diffrn_reflns_point_group_measured_fraction_full 0.975
_diffrn_reflns_point_group_measured_fraction_max 0.964
_diffrn_reflns_theta_full 29.733
_diffrn_reflns_theta_max 31.104
_diffrn_reflns_theta_min 3.391
_diffrn_source 'Elettra Synchrotron - XRD1 BL'
_diffrn_standards_decay_% 0
_diffrn_standards_interval_count 0
_diffrn_standards_number 0
_exptl_absorpt_coefficient_mu 0.120
_exptl_absorpt_correction_type none
_exptl_crystal_colour colourless
_exptl_crystal_density_diffrn 1.258
_exptl_crystal_description 'thick plate'
_exptl_crystal_F_000 992
_exptl_crystal_size_max 1
_exptl_crystal_size_mid 0.5
_exptl_crystal_size_min 0.25
_refine_diff_density_max 0.167
_refine_diff_density_min -0.153
_refine_diff_density_rms 0.033
_refine_ls_extinction_coef 0.481(19)
_refine_ls_extinction_expression Fc^*^=kFc[1+0.001xFc^2^\l^3^/sin(2\q)]^-1/4^
_refine_ls_extinction_method SHELXL
_refine_ls_goodness_of_fit_ref 1.025
_refine_ls_hydrogen_treatment mixed
_refine_ls_matrix_type full
_refine_ls_number_parameters 172
_refine_ls_number_reflns 2484
_refine_ls_number_restraints 0
_refine_ls_restrained_S_all 1.025
_refine_ls_R_factor_all 0.0445
_refine_ls_R_factor_gt 0.0436
_refine_ls_shift/su_max 0.001
_refine_ls_shift/su_mean 0.000
_refine_ls_structure_factor_coef Fsqd
_refine_ls_weighting_details
;
 w=1/[\s^2^(Fo^2^)+(0.0722P)^2^+0.2770P]
 where P=(Fo^2^+2Fc^2^)/3
;
_refine_ls_weighting_scheme calc
_refine_ls_wR_factor_gt 0.1192
_refine_ls_wR_factor_ref 0.1207
_reflns_Friedel_coverage 0.000
_reflns_number_gt 2387
_reflns_number_total 2484
_reflns_threshold_expression 'I > 2\s(I)'
_cod_data_source_file c7cp05209j2.cif
_cod_data_source_block 4HCB300K
_cod_depositor_comments 'Adding full bibliography for 7229694--7229703.cif.'
_cod_database_code 7229698
_shelx_space_group_comment
;
The symmetry employed for this shelxl refinement is uniquely defined
by the following loop, which should always be used as a source of
symmetry information in preference to the above space-group names.
They are only intended as comments.
;
_shelxl_version_number 2012-9

loop_
_space_group_symop_operation_xyz
'x, y, z'
'-x+1/2, -y+1/2, z+1/2'
'x+1/2, -y+1/2, -z'
'-x, y, -z+1/2'
'-x, -y, -z'
'x-1/2, y-1/2, -z-1/2'
'-x-1/2, y-1/2, z'
'x, -y, z-1/2'

loop_
_atom_site_label
_atom_site_type_symbol
_atom_site_fract_x
_atom_site_fract_y
_atom_site_fract_z
_atom_site_U_iso_or_equiv
_atom_site_adp_type
_atom_site_occupancy
_atom_site_site_symmetry_order
_atom_site_calc_flag
_atom_site_refinement_flags_posn
_atom_site_refinement_flags_adp
O1_1 O 0.25330(11) 0.30642(8) 0.75109(3) 0.0653(3) Uani 1 1 d . .
H1_1 H 0.1978(19) 0.3513(17) 0.7290(7) 0.090(5) Uiso 1 1 d . .
C2_1 C 0.33180(12) 0.38270(10) 0.78224(4) 0.0516(3) Uani 1 1 d . .
C3_1 C 0.43341(14) 0.32814(11) 0.81550(4) 0.0597(3) Uani 1 1 d . .
H3_1 H 0.4448 0.2421 0.8157 0.072 Uiso 1 1 calc R U
C4_1 C 0.51678(13) 0.40036(12) 0.84800(5) 0.0606(3) Uani 1 1 d . .
H4_1 H 0.5846 0.3635 0.8702 0.073 Uiso 1 1 calc R U
C5_1 C 0.49974(12) 0.52901(11) 0.84776(4) 0.0548(3) Uani 1 1 d . .
C6_1 C 0.39881(13) 0.58364(11) 0.81422(4) 0.0571(3) Uani 1 1 d . .
H6_1 H 0.3880 0.6698 0.8138 0.069 Uiso 1 1 calc R U
C7_1 C 0.31511(13) 0.51122(11) 0.78175(4) 0.0543(3) Uani 1 1 d . .
H7_1 H 0.2475 0.5480 0.7595 0.065 Uiso 1 1 calc R U
C8_1 C 0.58290(14) 0.60651(12) 0.88242(5) 0.0645(4) Uani 1 1 d . .
N9_1 N 0.64625(15) 0.67102(12) 0.90981(5) 0.0832(4) Uani 1 1 d . .
O1_2 O 0.28660(11) 0.63858(10) 1.03361(4) 0.0740(3) Uani 1 1 d . .
H1_2 H 0.238(2) 0.708(2) 1.0469(8) 0.102(6) Uiso 1 1 d . .
C2_2 C 0.21192(12) 0.59521(10) 0.99149(4) 0.0532(3) Uani 1 1 d . .
C3_2 C 0.26699(14) 0.49254(13) 0.96547(5) 0.0641(4) Uani 1 1 d . .
H3_2 H 0.3528 0.4557 0.9769 0.077 Uiso 1 1 calc R U
C4_2 C 0.19477(14) 0.44464(13) 0.92251(5) 0.0632(3) Uani 1 1 d . .
H4_2 H 0.2312 0.3750 0.9052 0.076 Uiso 1 1 calc R U
C5_2 C 0.06776(12) 0.50049(11) 0.90511(4) 0.0528(3) Uani 1 1 d . .
C6_2 C 0.01290(12) 0.60288(11) 0.93153(5) 0.0576(3) Uani 1 1 d . .
H6_2 H -0.0727 0.6400 0.9200 0.069 Uiso 1 1 calc R U
C7_2 C 0.08379(12) 0.65017(10) 0.97459(5) 0.0562(3) Uani 1 1 d . .
H7_2 H 0.0461 0.7187 0.9923 0.067 Uiso 1 1 calc R U
C8_2 C -0.00675(14) 0.45422(12) 0.85962(5) 0.0643(4) Uani 1 1 d . .
N9_2 N -0.06664(15) 0.41996(14) 0.82327(5) 0.0850(4) Uani 1 1 d . .

loop_
_atom_site_aniso_label
_atom_site_aniso_U_11
_atom_site_aniso_U_22
_atom_site_aniso_U_33
_atom_site_aniso_U_23
_atom_site_aniso_U_13
_atom_site_aniso_U_12
O1_1 0.0750(6) 0.0597(5) 0.0611(5) 0.0103(4) -0.0176(4) -0.0142(4)
C2_1 0.0555(6) 0.0556(6) 0.0436(5) 0.0084(4) -0.0026(4) -0.0058(5)
C3_1 0.0715(7) 0.0517(6) 0.0560(6) 0.0085(5) -0.0098(5) 0.0037(5)
C4_1 0.0650(7) 0.0644(7) 0.0523(6) 0.0082(5) -0.0133(5) 0.0086(5)
C5_1 0.0556(6) 0.0623(7) 0.0465(6) -0.0009(4) -0.0048(4) 0.0026(5)
C6_1 0.0634(7) 0.0529(6) 0.0549(6) 0.0031(4) -0.0068(5) 0.0048(5)
C7_1 0.0549(6) 0.0581(6) 0.0500(6) 0.0104(4) -0.0086(4) 0.0034(5)
C8_1 0.0664(7) 0.0691(7) 0.0581(7) -0.0054(5) -0.0112(5) 0.0072(6)
N9_1 0.0887(8) 0.0806(7) 0.0804(8) -0.0186(6) -0.0273(6) 0.0057(6)
O1_2 0.0733(6) 0.0833(7) 0.0655(6) -0.0206(5) -0.0183(4) 0.0066(5)
C2_2 0.0533(6) 0.0593(6) 0.0469(6) -0.0024(4) -0.0007(4) -0.0042(4)
C3_2 0.0565(6) 0.0781(8) 0.0577(7) -0.0091(6) -0.0071(5) 0.0162(6)
C4_2 0.0635(7) 0.0731(7) 0.0531(6) -0.0136(5) -0.0001(5) 0.0132(6)
C5_2 0.0542(6) 0.0606(6) 0.0436(5) 0.0020(4) -0.0003(4) -0.0046(5)
C6_2 0.0516(6) 0.0580(6) 0.0631(7) 0.0037(5) -0.0056(5) 0.0035(4)
C7_2 0.0571(6) 0.0512(6) 0.0604(6) -0.0052(5) 0.0009(5) 0.0030(4)
C8_2 0.0664(8) 0.0732(8) 0.0534(7) -0.0001(5) -0.0061(5) -0.0021(6)
N9_2 0.0917(9) 0.0977(9) 0.0657(7) -0.0110(6) -0.0248(6) -0.0022(7)

loop_
_atom_type_symbol
_atom_type_description
_atom_type_scat_dispersion_real
_atom_type_scat_dispersion_imag
_atom_type_scat_source
C C -0.0020 0.0023 'International Tables Vol C Tables 4.2.6.8 and 6.1.1.4'
N N -0.0031 0.0047 'International Tables Vol C Tables 4.2.6.8 and 6.1.1.4'
O O -0.0042 0.0085 'International Tables Vol C Tables 4.2.6.8 and 6.1.1.4'
H H 0.0000 0.0000 'International Tables Vol C Tables 4.2.6.8 and 6.1.1.4'

loop_
_geom_angle_atom_site_label_1
_geom_angle_atom_site_label_2
_geom_angle_atom_site_label_3
_geom_angle
C2_1 O1_1 H1_1 110.2(11)
O1_1 C2_1 C7_1 122.59(10)
O1_1 C2_1 C3_1 117.51(10)
C7_1 C2_1 C3_1 119.90(10)
C4_1 C3_1 C2_1 120.40(11)
C4_1 C3_1 H3_1 119.8
C2_1 C3_1 H3_1 119.8
C3_1 C4_1 C5_1 119.79(10)
C3_1 C4_1 H4_1 120.1
C5_1 C4_1 H4_1 120.1
C4_1 C5_1 C6_1 119.80(10)
C4_1 C5_1 C8_1 120.90(10)
C6_1 C5_1 C8_1 119.29(11)
C7_1 C6_1 C5_1 120.38(10)
C7_1 C6_1 H6_1 119.8
C5_1 C6_1 H6_1 119.8
C6_1 C7_1 C2_1 119.73(10)
C6_1 C7_1 H7_1 120.1
C2_1 C7_1 H7_1 120.1
N9_1 C8_1 C5_1 177.98(14)
C2_2 O1_2 H1_2 108.6(12)
O1_2 C2_2 C3_2 117.83(11)
O1_2 C2_2 C7_2 122.01(11)
C3_2 C2_2 C7_2 120.16(10)
C4_2 C3_2 C2_2 120.04(11)
C4_2 C3_2 H3_2 120.0
C2_2 C3_2 H3_2 120.0
C3_2 C4_2 C5_2 119.89(11)
C3_2 C4_2 H4_2 120.1
C5_2 C4_2 H4_2 120.1
C6_2 C5_2 C4_2 119.72(10)
C6_2 C5_2 C8_2 119.54(11)
C4_2 C5_2 C8_2 120.74(11)
C7_2 C6_2 C5_2 120.56(10)
C7_2 C6_2 H6_2 119.7
C5_2 C6_2 H6_2 119.7
C6_2 C7_2 C2_2 119.62(10)
C6_2 C7_2 H7_2 120.2
C2_2 C7_2 H7_2 120.2
N9_2 C8_2 C5_2 178.58(15)

loop_
_geom_bond_atom_site_label_1
_geom_bond_atom_site_label_2
_geom_bond_distance
O1_1 C2_1 1.3496(14)
O1_1 H1_1 0.899(19)
C2_1 C7_1 1.3885(16)
C2_1 C3_1 1.3909(15)
C3_1 C4_1 1.3692(17)
C3_1 H3_1 0.9300
C4_1 C5_1 1.3902(18)
C4_1 H4_1 0.9300
C5_1 C6_1 1.3915(15)
C5_1 C8_1 1.4341(16)
C6_1 C7_1 1.3716(16)
C6_1 H6_1 0.9300
C7_1 H7_1 0.9300
C8_1 N9_1 1.1427(17)
O1_2 C2_2 1.3562(13)
O1_2 H1_2 0.93(2)
C2_2 C3_2 1.3824(16)
C2_2 C7_2 1.3870(16)
C3_2 C4_2 1.3791(17)
C3_2 H3_2 0.9300
C4_2 C5_2 1.3865(17)
C4_2 H4_2 0.9300
C5_2 C6_2 1.3841(17)
C5_2 C8_2 1.4346(16)
C6_2 C7_2 1.3729(16)
C6_2 H6_2 0.9300
C7_2 H7_2 0.9300
C8_2 N9_2 1.1383(17)

loop_
_geom_torsion_atom_site_label_1
_geom_torsion_atom_site_label_2
_geom_torsion_atom_site_label_3
_geom_torsion_atom_site_label_4
_geom_torsion
O1_1 C2_1 C3_1 C4_1 179.84(11)
C7_1 C2_1 C3_1 C4_1 0.30(18)
C2_1 C3_1 C4_1 C5_1 0.02(19)
C3_1 C4_1 C5_1 C6_1 -0.47(18)
C3_1 C4_1 C5_1 C8_1 178.31(12)
C4_1 C5_1 C6_1 C7_1 0.61(18)
C8_1 C5_1 C6_1 C7_1 -178.19(11)
C5_1 C6_1 C7_1 C2_1 -0.29(18)
O1_1 C2_1 C7_1 C6_1 -179.68(11)
C3_1 C2_1 C7_1 C6_1 -0.17(18)
O1_2 C2_2 C3_2 C4_2 179.78(12)
C7_2 C2_2 C3_2 C4_2 0.16(19)
C2_2 C3_2 C4_2 C5_2 0.7(2)
C3_2 C4_2 C5_2 C6_2 -1.06(19)
C3_2 C4_2 C5_2 C8_2 178.23(12)
C4_2 C5_2 C6_2 C7_2 0.49(18)
C8_2 C5_2 C6_2 C7_2 -178.81(11)
C5_2 C6_2 C7_2 C2_2 0.40(18)
O1_2 C2_2 C7_2 C6_2 179.67(11)
C3_2 C2_2 C7_2 C6_2 -0.73(18)
